data_4079801
loop_
_publ_author_name
'Kim, Kyoungmok'
'Kishima, Takahiro'
'Matsumoto, Takahiro'
'Nakai, Hidetaka'
'Ogo, Seiji'

_publ_section_title
;
 Selective Redox Activation of H2or O2in a [NiRu] Complex by Aromatic
 Ligand Effects
;
_journal_issue 1
_journal_name_full Organometallics
_journal_page_first 79
_journal_paper_doi 10.1021/om300833m
_journal_volume 32
_journal_year 2013
_chemical_formula_moiety 'C23 H37 F6 N3 Ni O6 Ru S4 '
_chemical_formula_sum 'C23 H37 F6 N3 Ni O6 Ru S4'
_chemical_formula_weight 853.56
_space_group_IT_number 14
_symmetry_cell_setting monoclinic
_symmetry_Int_Tables_number 14
_symmetry_space_group_name_Hall '-P 2ybc'
_symmetry_space_group_name_H-M 'P 1 21/c 1'
_cell_angle_alpha 90.0000
_cell_angle_beta 93.9015(18)
_cell_angle_gamma 90.0000
_cell_formula_units_Z 4
_cell_length_a 11.9302(13)
_cell_length_b 20.768(2)
_cell_length_c 13.0170(13)
_cell_measurement_reflns_used 10295
_cell_measurement_temperature 123.1
_cell_measurement_theta_max 27.5
_cell_measurement_theta_min 3.1
_cell_volume 3217.7(6)
_computing_cell_refinement CrystalClear
_computing_data_collection CrystalClear
_computing_data_reduction CrystalStructure
_computing_publication_material 'CrystalStructure 3.8'
_computing_structure_refinement CRYSTALS
_computing_structure_solution SIR2002
_diffrn_ambient_temperature 123.1
_diffrn_detector_area_resol_mean 7.31
_diffrn_measured_fraction_theta_full 0.990
_diffrn_measured_fraction_theta_max 0.990
_diffrn_measurement_device_type 'Rigaku Saturn'
_diffrn_measurement_method \w
_diffrn_radiation_type 'Mo K\a'
_diffrn_radiation_wavelength 0.71070
_diffrn_reflns_av_R_equivalents 0.022
_diffrn_reflns_limit_h_max 15
_diffrn_reflns_limit_h_min -11
_diffrn_reflns_limit_k_max 26
_diffrn_reflns_limit_k_min -26
_diffrn_reflns_limit_l_max 16
_diffrn_reflns_limit_l_min -16
_diffrn_reflns_number 24931
_diffrn_reflns_theta_full 27.48
_diffrn_reflns_theta_max 27.48
_exptl_absorpt_coefficient_mu 1.391
_exptl_absorpt_correction_T_max 0.870
_exptl_absorpt_correction_T_min 0.785
_exptl_absorpt_correction_type numerical
_exptl_absorpt_process_details
;
    Higashi, T. (1999). Program for Absorption Correction.
    Rigaku Corporation, Tokyo, Japan.
;
_exptl_crystal_colour orange
_exptl_crystal_density_diffrn 1.762
_exptl_crystal_density_method 'not measured'
_exptl_crystal_description prism
_exptl_crystal_F_000 1736.00
_exptl_crystal_size_max 0.21
_exptl_crystal_size_mid 0.13
_exptl_crystal_size_min 0.10
_refine_diff_density_max 1.89
_refine_diff_density_min -0.66
_refine_ls_extinction_method none
_refine_ls_goodness_of_fit_ref 0.995
_refine_ls_hydrogen_treatment refall
_refine_ls_number_parameters 434
_refine_ls_number_reflns 7300
_refine_ls_R_factor_gt 0.0336
_refine_ls_shift/su_max 0.0000
_refine_ls_structure_factor_coef Fsqd
_refine_ls_weighting_details 'w = 1/[0.0012Fo^2^ + 1.0000\s(Fo^2^)]/(4Fo^2^)'
_refine_ls_weighting_scheme calc
_refine_ls_wR_factor_ref 0.1020
_reflns_number_gt 6124
_reflns_number_total 7300
_reflns_threshold_expression F^2^>2.0\s(F^2^)
_cod_data_source_file om300833m_si_002.cif
_cod_data_source_block '__NiRuTeMBOTf_001'
_cod_original_cell_volume 3217.6(6)
_cod_original_formula_sum 'C23 H37 F6 N3 Ni O6 Ru S4 '
_cod_database_code 4079801

loop_
_symmetry_equiv_pos_site_id
_symmetry_equiv_pos_as_xyz
1 +X,+Y,+Z
2 -X,1/2+Y,1/2-Z
3 -X,-Y,-Z
4 +X,1/2-Y,1/2+Z

loop_
_atom_site_label
_atom_site_type_symbol
_atom_site_fract_x
_atom_site_fract_y
_atom_site_fract_z
_atom_site_U_iso_or_equiv
_atom_site_adp_type
_atom_site_occupancy
_atom_site_symmetry_multiplicity
_atom_site_calc_flag
_atom_site_refinement_flags
Ru(1) Ru 0.27670(2) 0.002820(10) 0.253470(10) 0.01317(5) Uani 1.00 1 d .
Ni(1) Ni 0.06860(3) 0.077180(10) 0.14818(2) 0.01363(7) Uani 1.00 1 d .
S(1) S 0.07648(5) 0.00140(3) 0.26236(5) 0.01515(14) Uani 1.00 1 d .
S(2) S 0.19014(5) 0.01498(3) 0.08129(5) 0.01770(14) Uani 1.00 1 d .
S(3) S 0.16867(6) 0.11938(3) 0.66409(5) 0.02686(17) Uani 1.00 1 d .
S(4) S 0.58616(7) 0.32184(4) 0.58295(6) 0.03299(19) Uani 1.00 1 d .
F(1) F 0.28744(19) 0.20182(10) 0.56381(17) 0.0524(6) Uani 1.00 1 d .
F(2) F 0.3173(2) 0.10279(13) 0.5279(2) 0.0851(10) Uani 1.00 1 d .
F(3) F 0.38445(18) 0.14333(11) 0.6694(2) 0.0577(7) Uani 1.00 1 d .
F(4) F 0.5591(2) 0.27967(13) 0.39479(17) 0.0686(7) Uani 1.00 1 d .
F(5) F 0.5463(2) 0.20531(10) 0.5089(2) 0.0595(7) Uani 1.00 1 d .
F(6) F 0.7078(2) 0.24378(12) 0.4783(2) 0.0693(8) Uani 1.00 1 d .
O(1) O 0.1559(2) 0.16964(12) 0.73806(17) 0.0412(6) Uani 1.00 1 d .
O(2) O 0.0827(2) 0.12012(13) 0.58216(19) 0.0498(7) Uani 1.00 1 d .
O(3) O 0.1991(2) 0.05762(12) 0.7061(2) 0.0595(8) Uani 1.00 1 d .
O(4) O 0.6470(2) 0.37424(11) 0.54226(18) 0.0406(6) Uani 1.00 1 d .
O(5) O 0.4679(2) 0.33108(16) 0.5837(2) 0.0683(9) Uani 1.00 1 d .
O(6) O 0.6390(2) 0.29296(13) 0.6758(2) 0.0553(8) Uani 1.00 1 d .
N(1) N -0.03492(18) 0.12457(10) 0.23295(16) 0.0182(5) Uani 1.00 1 d .
N(2) N 0.08663(18) 0.13922(10) 0.03608(16) 0.0176(4) Uani 1.00 1 d .
N(3) N 0.28618(18) 0.10117(11) 0.27084(16) 0.0196(5) Uani 1.00 1 d .
C(1) C 0.0213(2) 0.04411(13) 0.36994(19) 0.0212(6) Uani 1.00 1 d .
C(2) C 0.0060(2) 0.11491(13) 0.34330(19) 0.0212(6) Uani 1.00 1 d .
C(3) C -0.1481(2) 0.09460(15) 0.2142(2) 0.0282(7) Uani 1.00 1 d .
C(4) C -0.0458(2) 0.19526(13) 0.2168(2) 0.0272(7) Uani 1.00 1 d .
C(5) C -0.0559(2) 0.21555(14) 0.1045(2) 0.0300(7) Uani 1.00 1 d .
C(6) C 0.0549(2) 0.20734(13) 0.0548(2) 0.0250(6) Uani 1.00 1 d .
C(7) C 0.0180(2) 0.11491(15) -0.0555(2) 0.0266(6) Uani 1.00 1 d .
C(8) C 0.2079(2) 0.14000(13) 0.0143(2) 0.0217(6) Uani 1.00 1 d .
C(9) C 0.2541(2) 0.07330(14) -0.0024(2) 0.0252(6) Uani 1.00 1 d .
C(10) C 0.3097(2) 0.15368(13) 0.2837(2) 0.0242(6) Uani 1.00 1 d .
C(11) C 0.3417(3) 0.22074(14) 0.2993(2) 0.0368(8) Uani 1.00 1 d .
C(12) C 0.4556(2) -0.00210(12) 0.3166(2) 0.0176(5) Uani 1.00 1 d .
C(13) C 0.4465(2) -0.03537(13) 0.22230(19) 0.0204(6) Uani 1.00 1 d .
C(14) C 0.3619(2) -0.08432(12) 0.2078(2) 0.0211(6) Uani 1.00 1 d .
C(15) C 0.2898(2) -0.10178(12) 0.2849(2) 0.0202(6) Uani 1.00 1 d .
C(16) C 0.2995(2) -0.06774(12) 0.3806(2) 0.0193(5) Uani 1.00 1 d .
C(17) C 0.3812(2) -0.01874(12) 0.39503(19) 0.0181(5) Uani 1.00 1 d .
C(18) C 0.5392(2) 0.05119(15) 0.3340(2) 0.0282(7) Uani 1.00 1 d .
C(19) C 0.5229(2) -0.02221(18) 0.1380(2) 0.0335(8) Uani 1.00 1 d .
C(20) C 0.2048(2) -0.15429(14) 0.2640(2) 0.0305(7) Uani 1.00 1 d .
C(21) C 0.2226(2) -0.08146(14) 0.4654(2) 0.0274(7) Uani 1.00 1 d .
C(22) C 0.2955(3) 0.14318(15) 0.6035(2) 0.0366(8) Uani 1.00 1 d .
C(23) C 0.6000(2) 0.25955(17) 0.4875(2) 0.0410(9) Uani 1.00 1 d .
H(1) H 0.0722 0.0401 0.4289 0.026 Uiso 1.00 1 c R
H(2) H -0.0493 0.0262 0.3842 0.026 Uiso 1.00 1 c R
H(3) H 0.0762 0.1361 0.3553 0.026 Uiso 1.00 1 c R
H(4) H -0.0471 0.1331 0.3861 0.026 Uiso 1.00 1 c R
H(5) H -0.1889 0.0988 0.2741 0.034 Uiso 1.00 1 c R
H(6) H -0.1402 0.0503 0.1981 0.034 Uiso 1.00 1 c R
H(7) H -0.1874 0.1160 0.1582 0.034 Uiso 1.00 1 c R
H(8) H 0.0194 0.2151 0.2486 0.033 Uiso 1.00 1 c R
H(9) H -0.1103 0.2099 0.2488 0.033 Uiso 1.00 1 c R
H(10) H -0.0781 0.2595 0.1000 0.036 Uiso 1.00 1 c R
H(11) H -0.1115 0.1896 0.0690 0.036 Uiso 1.00 1 c R
H(12) H 0.1127 0.2262 0.0988 0.030 Uiso 1.00 1 c R
H(13) H 0.0496 0.2294 -0.0092 0.030 Uiso 1.00 1 c R
H(14) H 0.0621 0.0872 -0.0946 0.033 Uiso 1.00 1 c R
H(15) H -0.0078 0.1503 -0.0969 0.033 Uiso 1.00 1 c R
H(16) H -0.0447 0.0918 -0.0332 0.032 Uiso 1.00 1 c R
H(17) H 0.2498 0.1591 0.0711 0.026 Uiso 1.00 1 c R
H(18) H 0.2162 0.1650 -0.0458 0.026 Uiso 1.00 1 c R
H(19) H 0.3332 0.0735 0.0124 0.030 Uiso 1.00 1 c R
H(20) H 0.2376 0.0612 -0.0721 0.031 Uiso 1.00 1 c R
H(21) H 0.3208 0.2343 0.3650 0.044 Uiso 1.00 1 c R
H(22) H 0.3043 0.2466 0.2474 0.044 Uiso 1.00 1 c R
H(23) H 0.4207 0.2251 0.2961 0.044 Uiso 1.00 1 c R
H(24) H 0.3873 0.0039 0.4586 0.022 Uiso 1.00 1 c R
H(25) H 0.3543 -0.1058 0.1432 0.025 Uiso 1.00 1 c R
H(26) H 0.5011 0.0899 0.3487 0.035 Uiso 1.00 1 c R
H(27) H 0.5906 0.0406 0.3904 0.035 Uiso 1.00 1 c R
H(28) H 0.5790 0.0569 0.2739 0.034 Uiso 1.00 1 c R
H(29) H 0.5119 0.0209 0.1150 0.041 Uiso 1.00 1 c R
H(30) H 0.5987 -0.0277 0.1638 0.041 Uiso 1.00 1 c R
H(31) H 0.5067 -0.0509 0.0822 0.041 Uiso 1.00 1 c R
H(32) H 0.2428 -0.1935 0.2521 0.037 Uiso 1.00 1 c R
H(33) H 0.1572 -0.1436 0.2049 0.037 Uiso 1.00 1 c R
H(34) H 0.1609 -0.1591 0.3217 0.037 Uiso 1.00 1 c R
H(35) H 0.2419 -0.0543 0.5226 0.033 Uiso 1.00 1 c R
H(36) H 0.2304 -0.1252 0.4859 0.033 Uiso 1.00 1 c R
H(37) H 0.1470 -0.0735 0.4409 0.033 Uiso 1.00 1 c R

loop_
_atom_site_aniso_label
_atom_site_aniso_U_11
_atom_site_aniso_U_22
_atom_site_aniso_U_33
_atom_site_aniso_U_12
_atom_site_aniso_U_13
_atom_site_aniso_U_23
Ru(1) 0.01319(12) 0.01364(11) 0.01275(11) 0.00233(7) 0.00145(8) 0.00037(7)
Ni(1) 0.01314(16) 0.01450(16) 0.01328(15) 0.00109(11) 0.00116(11) 0.00108(11)
S(1) 0.0145(2) 0.0157(2) 0.0155(2) 0.0019(2) 0.0024(2) 0.0019(2)
S(2) 0.0191(3) 0.0202(2) 0.0139(2) 0.0033(2) 0.0018(2) -0.0012(2)
S(3) 0.0330(3) 0.0214(3) 0.0254(3) -0.0058(2) -0.0042(2) 0.0016(2)
S(4) 0.0283(3) 0.0291(3) 0.0414(4) 0.0020(3) 0.0011(3) 0.0066(3)
F(1) 0.0602(13) 0.0381(11) 0.0635(13) 0.0121(10) 0.0362(11) 0.0237(10)
F(2) 0.116(2) 0.0649(17) 0.0815(19) 0.0151(16) 0.0554(18) -0.0293(14)
F(3) 0.0338(11) 0.0516(13) 0.0879(17) -0.0022(9) 0.0064(11) 0.0213(12)
F(4) 0.0874(18) 0.0690(16) 0.0459(12) -0.0389(14) -0.0215(12) 0.0025(11)
F(5) 0.0573(14) 0.0334(11) 0.0873(17) -0.0164(10) 0.0006(12) 0.0018(11)
F(6) 0.0404(12) 0.0623(16) 0.107(2) -0.0022(11) 0.0168(13) -0.0311(15)
O(1) 0.0459(13) 0.0501(14) 0.0291(10) -0.0164(11) 0.0140(10) -0.0131(10)
O(2) 0.0522(15) 0.0553(16) 0.0387(13) -0.0038(13) -0.0202(11) -0.0034(11)
O(3) 0.0471(15) 0.0323(13) 0.097(2) -0.0100(11) -0.0115(15) 0.0324(14)
O(4) 0.0505(14) 0.0327(12) 0.0370(12) -0.0112(10) -0.0096(10) 0.0099(9)
O(5) 0.0307(13) 0.0625(19) 0.112(2) 0.0108(13) 0.0091(15) 0.0027(18)
O(6) 0.0717(19) 0.0494(15) 0.0438(14) -0.0014(14) -0.0044(13) 0.0165(12)
N(1) 0.0168(10) 0.0171(10) 0.0210(10) 0.0032(8) 0.0042(8) 0.0030(8)
N(2) 0.0165(10) 0.0188(10) 0.0175(9) -0.0010(8) 0.0003(8) 0.0026(8)
N(3) 0.0191(10) 0.0182(11) 0.0212(10) 0.0027(8) -0.0010(8) 0.0014(8)
C(1) 0.0238(13) 0.0222(12) 0.0186(11) 0.0036(10) 0.0077(10) 0.0031(9)
C(2) 0.0245(13) 0.0221(12) 0.0176(11) 0.0035(10) 0.0054(10) -0.0015(9)
C(3) 0.0164(12) 0.0331(15) 0.0356(15) 0.0036(11) 0.0045(11) 0.0050(12)
C(4) 0.0328(15) 0.0188(12) 0.0310(14) 0.0067(11) 0.0107(12) 0.0031(11)
C(5) 0.0318(15) 0.0221(13) 0.0368(15) 0.0098(12) 0.0068(12) 0.0076(11)
C(6) 0.0300(14) 0.0197(12) 0.0257(13) 0.0002(11) 0.0047(11) 0.0058(10)
C(7) 0.0276(14) 0.0341(15) 0.0173(12) -0.0022(12) -0.0056(10) 0.0031(10)
C(8) 0.0189(12) 0.0277(13) 0.0186(11) -0.0039(10) 0.0020(9) 0.0060(10)
C(9) 0.0259(13) 0.0349(15) 0.0157(11) 0.0018(11) 0.0088(10) 0.0038(10)
C(10) 0.0240(13) 0.0232(13) 0.0242(12) 0.0040(10) -0.0069(10) 0.0011(10)
C(11) 0.0464(19) 0.0199(14) 0.0423(17) -0.0029(13) -0.0099(14) -0.0001(12)
C(12) 0.0131(11) 0.0210(12) 0.0185(12) 0.0042(9) -0.0006(9) 0.0052(9)
C(13) 0.0160(11) 0.0255(13) 0.0200(11) 0.0086(10) 0.0025(9) 0.0030(10)
C(14) 0.0221(12) 0.0202(12) 0.0208(12) 0.0108(10) 0.0001(10) -0.0016(9)
C(15) 0.0220(12) 0.0122(11) 0.0260(12) 0.0067(9) -0.0014(10) 0.0026(9)
C(16) 0.0184(11) 0.0200(12) 0.0192(11) 0.0050(9) 0.0005(9) 0.0062(9)
C(17) 0.0180(12) 0.0207(11) 0.0152(11) 0.0047(9) -0.0020(9) 0.0013(9)
C(18) 0.0230(13) 0.0331(15) 0.0275(13) -0.0049(11) -0.0047(11) 0.0079(11)
C(19) 0.0256(14) 0.0507(19) 0.0250(14) 0.0071(14) 0.0079(12) 0.0038(13)
C(20) 0.0304(14) 0.0190(13) 0.0409(16) 0.0010(11) -0.0071(12) 0.0037(11)
C(21) 0.0240(13) 0.0307(15) 0.0278(13) 0.0002(11) 0.0051(11) 0.0134(11)
C(22) 0.0455(19) 0.0253(14) 0.0410(17) 0.0115(13) 0.0162(14) 0.0000(13)
C(23) 0.0318(17) 0.0387(18) 0.052(2) -0.0105(14) -0.0041(15) 0.0026(15)

loop_
_atom_type_symbol
_atom_type_description
_atom_type_scat_dispersion_real
_atom_type_scat_dispersion_imag
_atom_type_scat_source
C C 0.003 0.002
;
International Tables for Crystallography
(1992, Vol. C, Tables 4.2.6.8 and 6.1.1.4)
;
H H 0.000 0.000
;
International Tables for Crystallography
(1992, Vol. C, Table 6.1.1.4)
;
F F 0.017 0.010
;
International Tables for Crystallography
(1992, Vol. C, Tables 4.2.6.8 and 6.1.1.4)
;
N N 0.006 0.003
;
International Tables for Crystallography
(1992, Vol. C, Tables 4.2.6.8 and 6.1.1.4)
;
Ni Ni 0.339 1.112
;
International Tables for Crystallography
(1992, Vol. C, Tables 4.2.6.8 and 6.1.1.4)
;
O O 0.011 0.006
;
International Tables for Crystallography
(1992, Vol. C, Tables 4.2.6.8 and 6.1.1.4)
;
Ru Ru -1.259 0.836
;
International Tables for Crystallography
(1992, Vol. C, Tables 4.2.6.8 and 6.1.1.4)
;
S S 0.125 0.123
;
International Tables for Crystallography
(1992, Vol. C, Tables 4.2.6.8 and 6.1.1.4)
;

loop_
_geom_angle_atom_site_label_1
_geom_angle_atom_site_label_2
_geom_angle_atom_site_label_3
_geom_angle
_geom_angle_publ_flag
S(1) Ru(1) S(2) 71.46(2) yes
S(1) Ru(1) N(3) 93.12(6) yes
S(1) Ru(1) C(12) 155.48(6) yes
S(1) Ru(1) C(13) 157.02(6) yes
S(1) Ru(1) C(14) 119.19(7) yes
S(1) Ru(1) C(15) 92.12(7) yes
S(1) Ru(1) C(16) 91.61(7) yes
S(1) Ru(1) C(17) 117.82(6) yes
S(2) Ru(1) N(3) 90.86(5) yes
S(2) Ru(1) C(12) 133.05(6) yes
S(2) Ru(1) C(13) 101.76(6) yes
S(2) Ru(1) C(14) 90.66(6) yes
S(2) Ru(1) C(15) 107.11(6) yes
S(2) Ru(1) C(16) 141.81(6) yes
S(2) Ru(1) C(17) 168.66(6) yes
N(3) Ru(1) C(12) 87.76(8) yes
N(3) Ru(1) C(13) 109.16(9) yes
N(3) Ru(1) C(14) 146.27(9) yes
N(3) Ru(1) C(15) 162.02(8) yes
N(3) Ru(1) C(16) 124.89(8) yes
N(3) Ru(1) C(17) 94.95(8) yes
C(12) Ru(1) C(13) 36.65(9) yes
C(12) Ru(1) C(14) 67.10(9) yes
C(12) Ru(1) C(15) 80.42(9) yes
C(12) Ru(1) C(16) 68.23(9) yes
C(12) Ru(1) C(17) 37.84(9) yes
C(13) Ru(1) C(14) 37.90(9) yes
C(13) Ru(1) C(15) 68.43(9) yes
C(13) Ru(1) C(16) 80.45(9) yes
C(13) Ru(1) C(17) 67.12(9) yes
C(14) Ru(1) C(15) 37.53(9) yes
C(14) Ru(1) C(16) 67.56(9) yes
C(14) Ru(1) C(17) 79.11(9) yes
C(15) Ru(1) C(16) 37.70(9) yes
C(15) Ru(1) C(17) 67.46(9) yes
C(16) Ru(1) C(17) 37.34(9) yes
S(1) Ni(1) S(2) 80.99(2) yes
S(1) Ni(1) N(1) 88.75(6) yes
S(1) Ni(1) N(2) 169.62(6) yes
S(2) Ni(1) N(1) 169.24(6) yes
S(2) Ni(1) N(2) 89.00(6) yes
N(1) Ni(1) N(2) 101.07(8) yes
Ru(1) S(1) Ni(1) 87.41(2) yes
Ru(1) S(1) C(1) 116.43(8) yes
Ni(1) S(1) C(1) 99.98(8) yes
Ru(1) S(2) Ni(1) 86.85(2) yes
Ru(1) S(2) C(9) 116.86(8) yes
Ni(1) S(2) C(9) 99.33(9) yes
O(1) S(3) O(2) 112.92(15) yes
O(1) S(3) O(3) 115.54(16) yes
O(1) S(3) C(22) 102.83(14) yes
O(2) S(3) O(3) 116.43(16) yes
O(2) S(3) C(22) 104.46(15) yes
O(3) S(3) C(22) 102.25(16) yes
O(4) S(4) O(5) 115.33(17) yes
O(4) S(4) O(6) 114.82(15) yes
O(4) S(4) C(23) 102.56(15) yes
O(5) S(4) O(6) 115.04(19) yes
O(5) S(4) C(23) 103.77(17) yes
O(6) S(4) C(23) 102.78(16) yes
Ni(1) N(1) C(2) 107.09(15) yes
Ni(1) N(1) C(3) 107.12(16) yes
Ni(1) N(1) C(4) 117.69(17) yes
C(2) N(1) C(3) 109.4(2) yes
C(2) N(1) C(4) 106.69(19) yes
C(3) N(1) C(4) 108.6(2) yes
Ni(1) N(2) C(6) 117.28(16) yes
Ni(1) N(2) C(7) 106.84(16) yes
Ni(1) N(2) C(8) 107.69(15) yes
C(6) N(2) C(7) 108.8(2) yes
C(6) N(2) C(8) 106.32(19) yes
C(7) N(2) C(8) 109.8(2) yes
Ru(1) N(3) C(10) 168.7(2) yes
S(1) C(1) C(2) 109.91(17) yes
N(1) C(2) C(1) 112.0(2) yes
N(1) C(4) C(5) 114.3(2) yes
C(4) C(5) C(6) 111.3(2) yes
N(2) C(6) C(5) 114.5(2) yes
N(2) C(8) C(9) 112.6(2) yes
S(2) C(9) C(8) 110.49(19) yes
N(3) C(10) C(11) 178.9(3) yes
Ru(1) C(12) C(13) 71.71(14) yes
Ru(1) C(12) C(17) 69.68(13) yes
Ru(1) C(12) C(18) 129.14(18) yes
C(13) C(12) C(17) 119.1(2) yes
C(13) C(12) C(18) 120.4(2) yes
C(17) C(12) C(18) 120.5(2) yes
Ru(1) C(13) C(12) 71.64(14) yes
Ru(1) C(13) C(14) 68.81(14) yes
Ru(1) C(13) C(19) 132.18(19) yes
C(12) C(13) C(14) 118.4(2) yes
C(12) C(13) C(19) 122.3(2) yes
C(14) C(13) C(19) 119.3(2) yes
Ru(1) C(14) C(13) 73.29(14) yes
Ru(1) C(14) C(15) 72.61(14) yes
C(13) C(14) C(15) 123.0(2) yes
Ru(1) C(15) C(14) 69.87(14) yes
Ru(1) C(15) C(16) 71.14(14) yes
Ru(1) C(15) C(20) 129.85(18) yes
C(14) C(15) C(16) 118.3(2) yes
C(14) C(15) C(20) 119.6(2) yes
C(16) C(15) C(20) 122.0(2) yes
Ru(1) C(16) C(15) 71.16(14) yes
Ru(1) C(16) C(17) 70.79(14) yes
Ru(1) C(16) C(21) 128.41(18) yes
C(15) C(16) C(17) 119.1(2) yes
C(15) C(16) C(21) 121.7(2) yes
C(17) C(16) C(21) 119.2(2) yes
Ru(1) C(17) C(12) 72.48(13) yes
Ru(1) C(17) C(16) 71.87(14) yes
C(12) C(17) C(16) 122.1(2) yes
S(3) C(22) F(1) 112.2(2) yes
S(3) C(22) F(2) 111.0(2) yes
S(3) C(22) F(3) 112.0(2) yes
F(1) C(22) F(2) 107.7(2) yes
F(1) C(22) F(3) 106.6(2) yes
F(2) C(22) F(3) 107.0(2) yes
S(4) C(23) F(4) 110.6(2) yes
S(4) C(23) F(5) 113.1(2) yes
S(4) C(23) F(6) 111.7(2) yes
F(4) C(23) F(5) 107.5(2) yes
F(4) C(23) F(6) 106.8(3) yes
F(5) C(23) F(6) 106.8(2) yes
S(1) C(1) H(1) 109.5 no
S(1) C(1) H(2) 109.4 no
C(2) C(1) H(1) 109.3 no
C(2) C(1) H(2) 109.3 no
H(1) C(1) H(2) 109.5 no
N(1) C(2) H(3) 108.8 no
N(1) C(2) H(4) 108.8 no
C(1) C(2) H(3) 108.7 no
C(1) C(2) H(4) 109.1 no
H(3) C(2) H(4) 109.5 no
N(1) C(3) H(5) 109.7 no
N(1) C(3) H(6) 109.8 no
N(1) C(3) H(7) 109.0 no
H(5) C(3) H(6) 109.5 no
H(5) C(3) H(7) 109.5 no
H(6) C(3) H(7) 109.5 no
N(1) C(4) H(8) 107.8 no
N(1) C(4) H(9) 108.6 no
C(5) C(4) H(8) 108.0 no
C(5) C(4) H(9) 108.7 no
H(8) C(4) H(9) 109.5 no
C(4) C(5) H(10) 109.3 no
C(4) C(5) H(11) 108.6 no
C(6) C(5) H(10) 109.1 no
C(6) C(5) H(11) 109.1 no
H(10) C(5) H(11) 109.5 no
N(2) C(6) H(12) 108.0 no
N(2) C(6) H(13) 108.5 no
C(5) C(6) H(12) 108.2 no
C(5) C(6) H(13) 108.1 no
H(12) C(6) H(13) 109.5 no
N(2) C(7) H(14) 109.9 no
N(2) C(7) H(15) 109.4 no
N(2) C(7) H(16) 109.2 no
H(14) C(7) H(15) 109.5 no
H(14) C(7) H(16) 109.5 no
H(15) C(7) H(16) 109.5 no
N(2) C(8) H(17) 108.8 no
N(2) C(8) H(18) 108.6 no
C(9) C(8) H(17) 108.4 no
C(9) C(8) H(18) 108.9 no
H(17) C(8) H(18) 109.4 no
S(2) C(9) H(19) 109.3 no
S(2) C(9) H(20) 109.0 no
C(8) C(9) H(19) 109.6 no
C(8) C(9) H(20) 109.0 no
H(19) C(9) H(20) 109.5 no
C(10) C(11) H(21) 109.0 no
C(10) C(11) H(22) 109.6 no
C(10) C(11) H(23) 109.7 no
H(21) C(11) H(22) 109.5 no
H(21) C(11) H(23) 109.5 no
H(22) C(11) H(23) 109.5 no
Ru(1) C(14) H(25) 127.8 no
C(13) C(14) H(25) 118.2 no
C(15) C(14) H(25) 118.8 no
Ru(1) C(17) H(24) 129.4 no
C(12) C(17) H(24) 119.0 no
C(16) C(17) H(24) 118.8 no
C(12) C(18) H(26) 109.4 no
C(12) C(18) H(27) 109.5 no
C(12) C(18) H(28) 109.5 no
H(26) C(18) H(27) 109.5 no
H(26) C(18) H(28) 109.5 no
H(27) C(18) H(28) 109.5 no
C(13) C(19) H(29) 108.9 no
C(13) C(19) H(30) 109.4 no
C(13) C(19) H(31) 110.1 no
H(29) C(19) H(30) 109.5 no
H(29) C(19) H(31) 109.5 no
H(30) C(19) H(31) 109.5 no
C(15) C(20) H(32) 109.1 no
C(15) C(20) H(33) 109.7 no
C(15) C(20) H(34) 109.6 no
H(32) C(20) H(33) 109.5 no
H(32) C(20) H(34) 109.5 no
H(33) C(20) H(34) 109.5 no
C(16) C(21) H(35) 109.5 no
C(16) C(21) H(36) 109.4 no
C(16) C(21) H(37) 109.5 no
H(35) C(21) H(36) 109.5 no
H(35) C(21) H(37) 109.5 no
H(36) C(21) H(37) 109.5 no

loop_
_geom_bond_atom_site_label_1
_geom_bond_atom_site_label_2
_geom_bond_distance
_geom_bond_publ_flag
Ru(1) S(1) 2.3995(6) yes
Ru(1) S(2) 2.4163(6) yes
Ru(1) N(3) 2.057(2) yes
Ru(1) C(12) 2.237(2) yes
Ru(1) C(13) 2.238(2) yes
Ru(1) C(14) 2.178(2) yes
Ru(1) C(15) 2.214(2) yes
Ru(1) C(16) 2.214(2) yes
Ru(1) C(17) 2.200(2) yes
Ni(1) S(1) 2.1623(6) yes
Ni(1) S(2) 2.1682(6) yes
Ni(1) N(1) 1.974(2) yes
Ni(1) N(2) 1.969(2) yes
S(1) C(1) 1.819(2) yes
S(2) C(9) 1.830(2) yes
S(3) O(1) 1.435(2) yes
S(3) O(2) 1.429(2) yes
S(3) O(3) 1.431(2) yes
S(3) C(22) 1.822(3) yes
S(4) O(4) 1.429(2) yes
S(4) O(5) 1.425(2) yes
S(4) O(6) 1.454(2) yes
S(4) C(23) 1.809(3) yes
F(1) C(22) 1.324(3) yes
F(2) C(22) 1.332(4) yes
F(3) C(22) 1.318(4) yes
F(4) C(23) 1.338(4) yes
F(5) C(23) 1.335(4) yes
F(6) C(23) 1.340(4) yes
N(1) C(2) 1.499(3) yes
N(1) C(3) 1.492(3) yes
N(1) C(4) 1.487(3) yes
N(2) C(6) 1.489(3) yes
N(2) C(7) 1.488(3) yes
N(2) C(8) 1.493(3) yes
N(3) C(10) 1.136(3) yes
C(1) C(2) 1.519(3) yes
C(4) C(5) 1.517(4) yes
C(5) C(6) 1.521(4) yes
C(8) C(9) 1.512(3) yes
C(10) C(11) 1.455(4) yes
C(12) C(13) 1.407(3) yes
C(12) C(17) 1.439(3) yes
C(12) C(18) 1.497(3) yes
C(13) C(14) 1.435(3) yes
C(13) C(19) 1.499(4) yes
C(14) C(15) 1.413(3) yes
C(15) C(16) 1.431(3) yes
C(15) C(20) 1.501(3) yes
C(16) C(17) 1.413(3) yes
C(16) C(21) 1.509(3) yes
C(1) H(1) 0.950 no
C(1) H(2) 0.950 no
C(2) H(3) 0.950 no
C(2) H(4) 0.950 no
C(3) H(5) 0.950 no
C(3) H(6) 0.950 no
C(3) H(7) 0.950 no
C(4) H(8) 0.950 no
C(4) H(9) 0.950 no
C(5) H(10) 0.950 no
C(5) H(11) 0.950 no
C(6) H(12) 0.950 no
C(6) H(13) 0.950 no
C(7) H(14) 0.950 no
C(7) H(15) 0.950 no
C(7) H(16) 0.950 no
C(8) H(17) 0.950 no
C(8) H(18) 0.950 no
C(9) H(19) 0.950 no
C(9) H(20) 0.950 no
C(11) H(21) 0.950 no
C(11) H(22) 0.950 no
C(11) H(23) 0.950 no
C(14) H(25) 0.950 no
C(17) H(24) 0.950 no
C(18) H(26) 0.950 no
C(18) H(27) 0.950 no
C(18) H(28) 0.950 no
C(19) H(29) 0.950 no
C(19) H(30) 0.950 no
C(19) H(31) 0.950 no
C(20) H(32) 0.950 no
C(20) H(33) 0.950 no
C(20) H(34) 0.950 no
C(21) H(35) 0.950 no
C(21) H(36) 0.950 no
C(21) H(37) 0.950 no

loop_
_geom_contact_atom_site_label_1
_geom_contact_atom_site_label_2
_geom_contact_distance
_geom_contact_site_symmetry_2
S(1) O(3) 3.558(2) 3_556
F(1) F(5) 3.218(3) .
F(1) O(5) 3.440(3) .
F(1) C(6) 3.350(3) 4_555
F(1) C(8) 3.468(3) 4_555
F(1) C(11) 3.568(4) .
F(1) C(11) 3.483(3) 4_555
F(2) F(5) 3.486(3) .
F(2) N(3) 3.342(3) .
F(2) C(10) 3.345(4) .
F(2) C(17) 3.182(3) .
F(3) F(5) 3.209(3) .
F(3) C(11) 3.348(3) 4_555
F(3) C(12) 3.497(3) 3_656
F(3) C(13) 3.271(3) 3_656
F(3) C(14) 3.543(3) 3_656
F(4) O(6) 3.417(3) 4_554
F(4) C(11) 3.055(4) .
F(4) C(14) 3.289(3) 2_655
F(5) F(1) 3.218(3) .
F(5) F(2) 3.486(3) .
F(5) F(3) 3.209(3) .
F(5) C(11) 3.550(4) .
F(5) C(22) 3.554(4) .
F(6) C(5) 3.275(3) 4_655
F(6) C(21) 3.537(3) 3_656
O(1) C(7) 3.439(3) 1_556
O(1) C(11) 3.239(4) 4_555
O(2) C(1) 3.222(3) .
O(2) C(2) 3.183(3) .
O(3) S(1) 3.558(2) 3_556
O(3) C(1) 3.464(3) 3_556
O(3) C(3) 3.395(4) 3_556
O(4) C(3) 3.265(3) 4_655
O(4) C(14) 3.361(3) 2_655
O(5) F(1) 3.440(3) .
O(5) C(8) 3.227(3) 4_555
O(5) C(9) 3.363(4) 4_555
O(5) C(10) 3.333(4) 4_555
O(5) C(11) 3.446(4) 4_555
O(6) F(4) 3.417(3) 4_555
O(6) C(3) 3.462(4) 4_655
O(6) C(20) 3.490(4) 3_656
N(3) F(2) 3.342(3) .
C(1) O(2) 3.222(3) .
C(1) O(3) 3.464(3) 3_556
C(2) O(2) 3.183(3) .
C(3) O(3) 3.395(4) 3_556
C(3) O(4) 3.265(3) 4_454
C(3) O(6) 3.462(4) 4_454
C(5) F(6) 3.275(3) 4_454
C(6) F(1) 3.350(3) 4_554
C(7) O(1) 3.439(3) 1_554
C(8) F(1) 3.468(3) 4_554
C(8) O(5) 3.227(3) 4_554
C(9) O(5) 3.363(4) 4_554
C(9) C(19) 3.458(4) 3_655
C(10) F(2) 3.345(4) .
C(10) O(5) 3.333(4) 4_554
C(11) F(1) 3.568(4) .
C(11) F(1) 3.483(3) 4_554
C(11) F(3) 3.348(3) 4_554
C(11) F(4) 3.055(4) .
C(11) F(5) 3.550(4) .
C(11) O(1) 3.239(4) 4_554
C(11) O(5) 3.446(4) 4_554
C(12) F(3) 3.497(3) 3_656
C(13) F(3) 3.271(3) 3_656
C(14) F(3) 3.543(3) 3_656
C(14) F(4) 3.289(3) 2_645
C(14) O(4) 3.361(3) 2_645
C(17) F(2) 3.182(3) .
C(19) C(9) 3.458(4) 3_655
C(20) O(6) 3.490(4) 3_656
C(21) F(6) 3.537(3) 3_656
C(22) F(5) 3.554(4) .
S(1) H(14) 3.225 3_555
S(1) H(16) 3.554 3_555
S(2) H(16) 2.859 3_555
S(3) H(1) 3.596 .
S(3) H(2) 3.383 3_556
S(3) H(12) 3.372 4_555
S(3) H(14) 3.532 1_556
S(3) H(22) 3.362 4_555
S(4) H(7) 3.092 4_655
S(4) H(25) 3.423 2_655
S(4) H(28) 3.543 4_555
S(4) H(29) 3.418 4_555
S(4) H(31) 3.536 2_655
F(1) H(12) 2.630 4_555
F(1) H(13) 3.260 4_555
F(1) H(17) 2.926 4_555
F(1) H(18) 3.200 4_555
F(1) H(21) 2.729 .
F(1) H(22) 2.614 4_555
F(2) H(1) 3.376 .
F(2) H(3) 3.595 .
F(2) H(21) 3.460 .
F(2) H(24) 2.416 .
F(2) H(26) 3.319 .
F(2) H(27) 3.323 3_656
F(2) H(35) 3.384 .
F(3) H(22) 2.703 4_555
F(3) H(23) 3.205 4_555
F(3) H(30) 3.234 3_656
F(4) H(21) 2.995 .
F(4) H(22) 3.550 .
F(4) H(23) 2.318 .
F(4) H(25) 2.653 2_655
F(4) H(32) 3.188 2_655
F(5) H(21) 3.229 .
F(5) H(23) 3.087 .
F(5) H(26) 3.199 .
F(5) H(36) 3.137 3_656
F(6) H(10) 2.913 4_655
F(6) H(11) 2.759 4_655
F(6) H(25) 3.557 2_655
F(6) H(32) 3.358 2_655
F(6) H(34) 3.431 3_656
F(6) H(36) 2.603 3_656
O(1) H(8) 2.904 4_555
O(1) H(10) 3.537 4_555
O(1) H(12) 2.846 4_555
O(1) H(14) 3.043 1_556
O(1) H(15) 3.026 1_556
O(1) H(18) 2.858 1_556
O(1) H(20) 3.435 1_556
O(1) H(21) 3.184 4_555
O(1) H(22) 2.479 4_555
O(2) H(1) 2.593 .
O(2) H(2) 3.517 .
O(2) H(2) 3.099 3_556
O(2) H(3) 2.967 .
O(2) H(4) 2.906 .
O(2) H(10) 3.170 4_555
O(2) H(12) 3.217 4_555
O(2) H(13) 3.358 4_555
O(2) H(34) 3.340 3_556
O(2) H(37) 2.902 3_556
O(3) H(2) 2.705 3_556
O(3) H(5) 3.261 3_556
O(3) H(6) 2.682 3_556
O(3) H(14) 3.219 1_556
O(3) H(20) 2.893 1_556
O(3) H(27) 3.531 3_656
O(3) H(28) 3.555 3_656
O(3) H(30) 2.919 3_656
O(3) H(35) 3.396 .
O(4) H(5) 3.528 4_655
O(4) H(6) 3.509 4_655
O(4) H(7) 2.411 4_655
O(4) H(11) 3.170 4_655
O(4) H(25) 2.449 2_655
O(4) H(28) 3.482 4_555
O(4) H(29) 2.906 4_555
O(4) H(31) 2.828 2_655
O(5) H(17) 2.603 4_555
O(5) H(18) 3.342 4_555
O(5) H(19) 2.678 4_555
O(5) H(22) 3.393 4_555
O(5) H(23) 3.088 4_555
O(5) H(28) 3.585 4_555
O(5) H(29) 3.141 4_555
O(5) H(31) 3.294 2_655
O(6) H(5) 3.249 4_655
O(6) H(7) 2.826 4_655
O(6) H(9) 3.077 4_655
O(6) H(11) 3.390 4_655
O(6) H(23) 3.151 4_555
O(6) H(28) 3.462 4_555
O(6) H(32) 2.637 3_656
C(1) H(1) 3.399 3_556
C(1) H(2) 3.512 3_556
C(1) H(35) 3.529 3_556
C(1) H(37) 3.337 3_556
C(2) H(37) 3.557 3_556
C(3) H(28) 3.487 1_455
C(4) H(32) 3.340 2_555
C(4) H(34) 3.345 2_555
C(5) H(32) 3.548 2_555
C(5) H(34) 3.070 2_555
C(7) H(33) 2.820 3_555
C(8) H(21) 3.573 4_554
C(9) H(30) 2.982 3_655
C(9) H(31) 3.137 3_655
C(11) H(18) 3.514 4_555
C(12) H(24) 3.365 3_656
C(16) H(27) 3.222 3_656
C(17) H(24) 3.261 3_656
C(17) H(27) 2.827 3_656
C(18) H(5) 3.529 1_655
C(18) H(24) 3.007 3_656
C(18) H(35) 3.106 3_656
C(19) H(19) 2.893 3_655
C(19) H(20) 3.145 3_655
C(19) H(29) 3.292 3_655
C(19) H(31) 3.242 3_655
C(20) H(9) 3.037 2_545
C(20) H(10) 2.998 2_545
C(20) H(15) 3.093 3_555
C(21) H(2) 3.159 3_556
C(21) H(4) 3.135 3_556
C(21) H(5) 3.462 3_556
C(21) H(27) 2.940 3_656
C(22) H(12) 3.479 4_555
C(22) H(22) 2.955 4_555
C(23) H(23) 3.252 .
C(23) H(25) 3.338 2_655
C(23) H(36) 3.449 3_656
H(1) S(3) 3.596 .
H(1) F(2) 3.376 .
H(1) O(2) 2.593 .
H(1) C(1) 3.399 3_556
H(1) H(1) 3.098 3_556
H(1) H(2) 2.823 3_556
H(1) H(37) 3.286 3_556
H(2) S(3) 3.383 3_556
H(2) O(2) 3.517 .
H(2) O(2) 3.099 3_556
H(2) O(3) 2.705 3_556
H(2) C(1) 3.512 3_556
H(2) C(21) 3.159 3_556
H(2) H(1) 2.823 3_556
H(2) H(2) 3.341 3_556
H(2) H(35) 2.733 3_556
H(2) H(36) 3.501 3_556
H(2) H(37) 2.805 3_556
H(3) F(2) 3.595 .
H(3) O(2) 2.967 .
H(3) H(13) 3.330 4_555
H(4) O(2) 2.906 .
H(4) C(21) 3.135 3_556
H(4) H(13) 3.335 4_555
H(4) H(35) 3.142 3_556
H(4) H(36) 2.843 3_556
H(4) H(37) 2.896 3_556
H(5) O(3) 3.261 3_556
H(5) O(4) 3.528 4_454
H(5) O(6) 3.249 4_454
H(5) C(18) 3.529 1_455
H(5) C(21) 3.462 3_556
H(5) H(27) 3.350 1_455
H(5) H(28) 2.902 1_455
H(5) H(35) 2.913 3_556
H(5) H(36) 3.244 3_556
H(6) O(3) 2.682 3_556
H(6) O(4) 3.509 4_454
H(6) H(14) 3.318 3_555
H(6) H(20) 3.023 3_555
H(6) H(28) 3.558 1_455
H(6) H(30) 3.512 1_455
H(7) S(4) 3.092 4_454
H(7) O(4) 2.411 4_454
H(7) O(6) 2.826 4_454
H(7) H(28) 3.479 1_455
H(8) O(1) 2.904 4_554
H(8) H(13) 3.353 4_555
H(8) H(15) 3.472 4_555
H(8) H(34) 3.467 2_555
H(9) O(6) 3.077 4_454
H(9) C(20) 3.037 2_555
H(9) H(32) 2.553 2_555
H(9) H(33) 3.158 2_555
H(9) H(34) 2.920 2_555
H(10) F(6) 2.913 4_454
H(10) O(1) 3.537 4_554
H(10) O(2) 3.170 4_554
H(10) C(20) 2.998 2_555
H(10) H(32) 3.006 2_555
H(10) H(33) 3.423 2_555
H(10) H(34) 2.238 2_555
H(10) H(36) 3.165 2_555
H(10) H(37) 3.596 2_555
H(11) F(6) 2.759 4_454
H(11) O(4) 3.170 4_454
H(11) O(6) 3.390 4_454
H(11) H(34) 3.516 2_555
H(12) S(3) 3.372 4_554
H(12) F(1) 2.630 4_554
H(12) O(1) 2.846 4_554
H(12) O(2) 3.217 4_554
H(12) C(22) 3.479 4_554
H(13) F(1) 3.260 4_554
H(13) O(2) 3.358 4_554
H(13) H(3) 3.330 4_554
H(13) H(4) 3.335 4_554
H(13) H(8) 3.353 4_554
H(14) S(1) 3.225 3_555
H(14) S(3) 3.532 1_554
H(14) O(1) 3.043 1_554
H(14) O(3) 3.219 1_554
H(14) H(6) 3.318 3_555
H(14) H(33) 3.125 3_555
H(15) O(1) 3.026 1_554
H(15) C(20) 3.093 3_555
H(15) H(8) 3.472 4_554
H(15) H(32) 3.461 3_555
H(15) H(33) 2.198 3_555
H(15) H(34) 3.347 3_555
H(16) S(1) 3.554 3_555
H(16) S(2) 2.859 3_555
H(16) H(33) 2.748 3_555
H(17) F(1) 2.926 4_554
H(17) O(5) 2.603 4_554
H(18) F(1) 3.200 4_554
H(18) O(1) 2.858 1_554
H(18) O(5) 3.342 4_554
H(18) C(11) 3.514 4_554
H(18) H(21) 2.734 4_554
H(18) H(22) 3.479 4_554
H(19) O(5) 2.678 4_554
H(19) C(19) 2.893 3_655
H(19) H(29) 3.228 3_655
H(19) H(30) 2.659 3_655
H(19) H(31) 2.387 3_655
H(20) O(1) 3.435 1_554
H(20) O(3) 2.893 1_554
H(20) C(19) 3.145 3_655
H(20) H(6) 3.023 3_555
H(20) H(29) 3.519 3_655
H(20) H(30) 2.457 3_655
H(20) H(31) 3.070 3_655
H(21) F(1) 2.729 .
H(21) F(2) 3.460 .
H(21) F(4) 2.995 .
H(21) F(5) 3.229 .
H(21) O(1) 3.184 4_554
H(21) C(8) 3.573 4_555
H(21) H(18) 2.734 4_555
H(22) S(3) 3.362 4_554
H(22) F(1) 2.614 4_554
H(22) F(3) 2.703 4_554
H(22) F(4) 3.550 .
H(22) O(1) 2.479 4_554
H(22) O(5) 3.393 4_554
H(22) C(22) 2.955 4_554
H(22) H(18) 3.479 4_555
H(23) F(3) 3.205 4_554
H(23) F(4) 2.318 .
H(23) F(5) 3.087 .
H(23) O(5) 3.088 4_554
H(23) O(6) 3.151 4_554
H(23) C(23) 3.252 .
H(24) F(2) 2.416 .
H(24) C(12) 3.365 3_656
H(24) C(17) 3.261 3_656
H(24) C(18) 3.007 3_656
H(24) H(24) 2.832 3_656
H(24) H(26) 3.377 3_656
H(24) H(27) 2.171 3_656
H(25) S(4) 3.423 2_645
H(25) F(4) 2.653 2_645
H(25) F(6) 3.557 2_645
H(25) O(4) 2.449 2_645
H(25) C(23) 3.338 2_645
H(26) F(2) 3.319 .
H(26) F(5) 3.199 .
H(26) H(24) 3.377 3_656
H(26) H(35) 3.473 3_656
H(27) F(2) 3.323 3_656
H(27) O(3) 3.531 3_656
H(27) C(16) 3.222 3_656
H(27) C(17) 2.827 3_656
H(27) C(21) 2.940 3_656
H(27) H(5) 3.350 1_655
H(27) H(24) 2.171 3_656
H(27) H(35) 2.248 3_656
H(27) H(36) 3.126 3_656
H(28) S(4) 3.543 4_554
H(28) O(3) 3.555 3_656
H(28) O(4) 3.482 4_554
H(28) O(5) 3.585 4_554
H(28) O(6) 3.462 4_554
H(28) C(3) 3.487 1_655
H(28) H(5) 2.902 1_655
H(28) H(6) 3.558 1_655
H(28) H(7) 3.479 1_655
H(28) H(35) 3.289 3_656
H(29) S(4) 3.418 4_554
H(29) O(4) 2.906 4_554
H(29) O(5) 3.141 4_554
H(29) C(19) 3.292 3_655
H(29) H(19) 3.228 3_655
H(29) H(20) 3.519 3_655
H(29) H(29) 3.112 3_655
H(29) H(31) 2.636 3_655
H(30) F(3) 3.234 3_656
H(30) O(3) 2.919 3_656
H(30) C(9) 2.982 3_655
H(30) H(6) 3.512 1_655
H(30) H(19) 2.659 3_655
H(30) H(20) 2.457 3_655
H(31) S(4) 3.536 2_645
H(31) O(4) 2.828 2_645
H(31) O(5) 3.294 2_645
H(31) C(9) 3.137 3_655
H(31) C(19) 3.242 3_655
H(31) H(19) 2.387 3_655
H(31) H(20) 3.070 3_655
H(31) H(29) 2.636 3_655
H(31) H(31) 3.004 3_655
H(32) F(4) 3.188 2_645
H(32) F(6) 3.358 2_645
H(32) O(6) 2.637 3_656
H(32) C(4) 3.340 2_545
H(32) C(5) 3.548 2_545
H(32) H(9) 2.553 2_545
H(32) H(10) 3.006 2_545
H(32) H(15) 3.461 3_555
H(33) C(7) 2.820 3_555
H(33) H(9) 3.158 2_545
H(33) H(10) 3.423 2_545
H(33) H(14) 3.125 3_555
H(33) H(15) 2.198 3_555
H(33) H(16) 2.748 3_555
H(34) F(6) 3.431 3_656
H(34) O(2) 3.340 3_556
H(34) C(4) 3.345 2_545
H(34) C(5) 3.070 2_545
H(34) H(8) 3.467 2_545
H(34) H(9) 2.920 2_545
H(34) H(10) 2.238 2_545
H(34) H(11) 3.516 2_545
H(34) H(15) 3.347 3_555
H(35) F(2) 3.384 .
H(35) O(3) 3.396 .
H(35) C(1) 3.529 3_556
H(35) C(18) 3.106 3_656
H(35) H(2) 2.733 3_556
H(35) H(4) 3.142 3_556
H(35) H(5) 2.913 3_556
H(35) H(26) 3.473 3_656
H(35) H(27) 2.248 3_656
H(35) H(28) 3.289 3_656
H(36) F(5) 3.137 3_656
H(36) F(6) 2.603 3_656
H(36) C(23) 3.449 3_656
H(36) H(2) 3.501 3_556
H(36) H(4) 2.843 3_556
H(36) H(5) 3.244 3_556
H(36) H(10) 3.165 2_545
H(36) H(27) 3.126 3_656
H(37) O(2) 2.902 3_556
H(37) C(1) 3.337 3_556
H(37) C(2) 3.557 3_556
H(37) H(1) 3.286 3_556
H(37) H(2) 2.805 3_556
H(37) H(4) 2.896 3_556
H(37) H(10) 3.596 2_545

loop_
_geom_torsion_atom_site_label_1
_geom_torsion_atom_site_label_2
_geom_torsion_atom_site_label_3
_geom_torsion_atom_site_label_4
_geom_torsion
S(1) Ru(1) S(2) Ni(1) 40.05(2)
S(1) Ru(1) S(2) C(9) 138.92(10)
S(2) Ru(1) S(1) Ni(1) -40.16(2)
S(2) Ru(1) S(1) C(1) -140.01(9)
S(1) Ru(1) N(3) C(10) 165.0(11)
N(3) Ru(1) S(1) Ni(1) 49.71(6)
N(3) Ru(1) S(1) C(1) -50.15(11)
S(1) Ru(1) C(12) C(13) 140.33(15)
S(1) Ru(1) C(12) C(17) 8.4(2)
S(1) Ru(1) C(12) C(18) -104.9(2)
C(12) Ru(1) S(1) Ni(1) 141.15(15)
C(12) Ru(1) S(1) C(1) 41.30(19)
S(1) Ru(1) C(13) C(12) -137.28(15)
S(1) Ru(1) C(13) C(14) -5.6(2)
S(1) Ru(1) C(13) C(19) 105.4(2)
C(13) Ru(1) S(1) Ni(1) -116.25(16)
C(13) Ru(1) S(1) C(1) 143.89(18)
S(1) Ru(1) C(14) C(13) 177.51(11)
S(1) Ru(1) C(14) C(15) -48.88(15)
C(14) Ru(1) S(1) Ni(1) -120.17(7)
C(14) Ru(1) S(1) C(1) 139.98(12)
S(1) Ru(1) C(15) C(14) 138.85(13)
S(1) Ru(1) C(15) C(16) -89.89(14)
S(1) Ru(1) C(15) C(20) 26.6(2)
C(15) Ru(1) S(1) Ni(1) -147.51(6)
C(15) Ru(1) S(1) C(1) 112.64(11)
S(1) Ru(1) C(16) C(15) 91.39(14)
S(1) Ru(1) C(16) C(17) -137.13(14)
S(1) Ru(1) C(16) C(21) -24.6(2)
C(16) Ru(1) S(1) Ni(1) 174.77(6)
C(16) Ru(1) S(1) C(1) 74.92(11)
S(1) Ru(1) C(17) C(12) -176.07(11)
S(1) Ru(1) C(17) C(16) 50.26(16)
C(17) Ru(1) S(1) Ni(1) 146.96(7)
C(17) Ru(1) S(1) C(1) 47.11(12)
S(2) Ru(1) N(3) C(10) -123.5(11)
N(3) Ru(1) S(2) Ni(1) -52.95(6)
N(3) Ru(1) S(2) C(9) 45.92(12)
S(2) Ru(1) C(12) C(13) -37.97(18)
S(2) Ru(1) C(12) C(17) -169.91(11)
S(2) Ru(1) C(12) C(18) 76.8(2)
C(12) Ru(1) S(2) Ni(1) -140.69(8)
C(12) Ru(1) S(2) C(9) -41.83(14)
S(2) Ru(1) C(13) C(12) 152.66(13)
S(2) Ru(1) C(13) C(14) -75.63(14)
S(2) Ru(1) C(13) C(19) 35.3(2)
C(13) Ru(1) S(2) Ni(1) -162.73(7)
C(13) Ru(1) S(2) C(9) -63.86(12)
S(2) Ru(1) C(14) C(13) 108.48(13)
S(2) Ru(1) C(14) C(15) -117.91(13)
C(14) Ru(1) S(2) Ni(1) 160.75(7)
C(14) Ru(1) S(2) C(9) -100.38(12)
S(2) Ru(1) C(15) C(14) 67.60(14)
S(2) Ru(1) C(15) C(16) -161.13(13)
S(2) Ru(1) C(15) C(20) -44.7(2)
C(15) Ru(1) S(2) Ni(1) 126.47(7)
C(15) Ru(1) S(2) C(9) -134.66(12)
S(2) Ru(1) C(16) C(15) 30.0(2)
S(2) Ru(1) C(16) C(17) 161.48(11)
S(2) Ru(1) C(16) C(21) -86.0(2)
C(16) Ru(1) S(2) Ni(1) 107.81(11)
C(16) Ru(1) S(2) C(9) -153.32(15)
S(2) Ru(1) C(17) C(12) 40.6(4)
S(2) Ru(1) C(17) C(16) -93.1(3)
C(17) Ru(1) S(2) Ni(1) -173.8(3)
C(17) Ru(1) S(2) C(9) -75.0(3)
N(3) Ru(1) C(12) C(13) -127.06(15)
N(3) Ru(1) C(12) C(17) 101.00(14)
N(3) Ru(1) C(12) C(18) -12.3(2)
C(12) Ru(1) N(3) C(10) 9.5(11)
N(3) Ru(1) C(13) C(12) 57.58(16)
N(3) Ru(1) C(13) C(14) -170.71(13)
N(3) Ru(1) C(13) C(19) -59.8(2)
C(13) Ru(1) N(3) C(10) -20.8(11)
N(3) Ru(1) C(14) C(13) 15.9(2)
N(3) Ru(1) C(14) C(15) 149.55(15)
C(14) Ru(1) N(3) C(10) -31.0(11)
N(3) Ru(1) C(15) C(14) -114.3(3)
N(3) Ru(1) C(15) C(16) 17.0(3)
N(3) Ru(1) C(15) C(20) 133.4(3)
C(15) Ru(1) N(3) C(10) 58.3(12)
N(3) Ru(1) C(16) C(15) -173.69(14)
N(3) Ru(1) C(16) C(17) -42.20(18)
N(3) Ru(1) C(16) C(21) 70.3(2)
C(16) Ru(1) N(3) C(10) 70.8(11)
N(3) Ru(1) C(17) C(12) -79.91(14)
N(3) Ru(1) C(17) C(16) 146.42(15)
C(17) Ru(1) N(3) C(10) 46.7(11)
C(12) Ru(1) C(13) C(14) 131.7(2)
C(12) Ru(1) C(13) C(19) -117.3(3)
C(13) Ru(1) C(12) C(17) -131.9(2)
C(13) Ru(1) C(12) C(18) 114.7(3)
C(12) Ru(1) C(14) C(13) -28.93(14)
C(12) Ru(1) C(14) C(15) 104.68(16)
C(14) Ru(1) C(12) C(13) 29.86(15)
C(14) Ru(1) C(12) C(17) -102.08(15)
C(14) Ru(1) C(12) C(18) 144.6(2)
C(12) Ru(1) C(15) C(14) -64.65(15)
C(12) Ru(1) C(15) C(16) 66.62(15)
C(12) Ru(1) C(15) C(20) -176.9(2)
C(15) Ru(1) C(12) C(13) 66.56(15)
C(15) Ru(1) C(12) C(17) -65.38(14)
C(15) Ru(1) C(12) C(18) -178.7(2)
C(12) Ru(1) C(16) C(15) -102.94(16)
C(12) Ru(1) C(16) C(17) 28.55(14)
C(12) Ru(1) C(16) C(21) 141.1(2)
C(16) Ru(1) C(12) C(13) 103.75(16)
C(16) Ru(1) C(12) C(17) -28.19(14)
C(16) Ru(1) C(12) C(18) -141.5(2)
C(12) Ru(1) C(17) C(16) -133.7(2)
C(17) Ru(1) C(12) C(13) 131.9(2)
C(17) Ru(1) C(12) C(18) -113.3(2)
C(13) Ru(1) C(14) C(15) 133.6(2)
C(14) Ru(1) C(13) C(12) -131.7(2)
C(14) Ru(1) C(13) C(19) 111.0(3)
C(13) Ru(1) C(15) C(14) -28.57(14)
C(13) Ru(1) C(15) C(16) 102.69(16)
C(13) Ru(1) C(15) C(20) -140.9(2)
C(15) Ru(1) C(13) C(12) -103.40(16)
C(15) Ru(1) C(13) C(14) 28.31(14)
C(15) Ru(1) C(13) C(19) 139.3(2)
C(13) Ru(1) C(16) C(15) -66.92(15)
C(13) Ru(1) C(16) C(17) 64.56(15)
C(13) Ru(1) C(16) C(21) 177.1(2)
C(16) Ru(1) C(13) C(12) -66.17(15)
C(16) Ru(1) C(13) C(14) 65.54(15)
C(16) Ru(1) C(13) C(19) 176.5(2)
C(13) Ru(1) C(17) C(12) 28.81(14)
C(13) Ru(1) C(17) C(16) -104.86(16)
C(17) Ru(1) C(13) C(12) -29.69(14)
C(17) Ru(1) C(13) C(14) 102.01(16)
C(17) Ru(1) C(13) C(19) -147.0(2)
C(14) Ru(1) C(15) C(16) 131.3(2)
C(14) Ru(1) C(15) C(20) -112.3(3)
C(15) Ru(1) C(14) C(13) -133.6(2)
C(14) Ru(1) C(16) C(15) -29.70(14)
C(14) Ru(1) C(16) C(17) 101.79(16)
C(14) Ru(1) C(16) C(21) -145.7(2)
C(16) Ru(1) C(14) C(13) -103.79(15)
C(16) Ru(1) C(14) C(15) 29.83(14)
C(14) Ru(1) C(17) C(12) 66.54(14)
C(14) Ru(1) C(17) C(16) -67.13(15)
C(17) Ru(1) C(14) C(13) -66.59(14)
C(17) Ru(1) C(14) C(15) 67.02(15)
C(15) Ru(1) C(16) C(17) 131.5(2)
C(15) Ru(1) C(16) C(21) -116.0(2)
C(16) Ru(1) C(15) C(14) -131.3(2)
C(16) Ru(1) C(15) C(20) 116.4(3)
C(15) Ru(1) C(17) C(12) 103.93(15)
C(15) Ru(1) C(17) C(16) -29.74(15)
C(17) Ru(1) C(15) C(14) -101.80(16)
C(17) Ru(1) C(15) C(16) 29.47(14)
C(17) Ru(1) C(15) C(20) 145.9(2)
C(16) Ru(1) C(17) C(12) 133.7(2)
C(17) Ru(1) C(16) C(15) -131.5(2)
C(17) Ru(1) C(16) C(21) 112.5(2)
S(1) Ni(1) S(2) Ru(1) -43.27(2)
S(1) Ni(1) S(2) C(9) -159.98(8)
S(2) Ni(1) S(1) Ru(1) 43.62(2)
S(2) Ni(1) S(1) C(1) 160.00(9)
S(1) Ni(1) N(1) C(2) 38.69(15)
S(1) Ni(1) N(1) C(3) -78.63(15)
S(1) Ni(1) N(1) C(4) 158.74(17)
N(1) Ni(1) S(1) Ru(1) -133.11(6)
N(1) Ni(1) S(1) C(1) -16.73(10)
S(1) Ni(1) N(2) C(6) -142.9(2)
S(1) Ni(1) N(2) C(7) 94.8(3)
S(1) Ni(1) N(2) C(8) -23.1(4)
N(2) Ni(1) S(1) Ru(1) 28.2(3)
N(2) Ni(1) S(1) C(1) 144.6(3)
S(2) Ni(1) N(1) C(2) 21.1(4)
S(2) Ni(1) N(1) C(3) -96.2(3)
S(2) Ni(1) N(1) C(4) 141.2(2)
N(1) Ni(1) S(2) Ru(1) -25.5(3)
N(1) Ni(1) S(2) C(9) -142.2(3)
S(2) Ni(1) N(2) C(6) -158.06(17)
S(2) Ni(1) N(2) C(7) 79.64(15)
S(2) Ni(1) N(2) C(8) -38.30(14)
N(2) Ni(1) S(2) Ru(1) 133.99(6)
N(2) Ni(1) S(2) C(9) 17.28(10)
N(1) Ni(1) N(2) C(6) 18.11(19)
N(1) Ni(1) N(2) C(7) -104.18(16)
N(1) Ni(1) N(2) C(8) 137.87(15)
N(2) Ni(1) N(1) C(2) -137.94(15)
N(2) Ni(1) N(1) C(3) 104.74(16)
N(2) Ni(1) N(1) C(4) -17.89(19)
Ru(1) S(1) C(1) C(2) 85.24(18)
Ni(1) S(1) C(1) C(2) -6.83(18)
Ru(1) S(2) C(9) C(8) -86.00(18)
Ni(1) S(2) C(9) C(8) 5.20(18)
O(1) S(3) C(22) F(1) -56.4(2)
O(1) S(3) C(22) F(2) -177.0(2)
O(1) S(3) C(22) F(3) 63.4(2)
O(2) S(3) C(22) F(1) 61.7(2)
O(2) S(3) C(22) F(2) -58.8(2)
O(2) S(3) C(22) F(3) -178.4(2)
O(3) S(3) C(22) F(1) -176.6(2)
O(3) S(3) C(22) F(2) 62.9(2)
O(3) S(3) C(22) F(3) -56.7(2)
O(4) S(4) C(23) F(4) -57.9(2)
O(4) S(4) C(23) F(5) -178.6(2)
O(4) S(4) C(23) F(6) 60.8(2)
O(5) S(4) C(23) F(4) 62.5(2)
O(5) S(4) C(23) F(5) -58.2(2)
O(5) S(4) C(23) F(6) -178.8(2)
O(6) S(4) C(23) F(4) -177.4(2)
O(6) S(4) C(23) F(5) 62.0(2)
O(6) S(4) C(23) F(6) -58.6(2)
Ni(1) N(1) C(2) C(1) -52.9(2)
Ni(1) N(1) C(4) C(5) 44.2(2)
C(3) N(1) C(2) C(1) 62.9(2)
C(2) N(1) C(4) C(5) 164.5(2)
C(4) N(1) C(2) C(1) -179.7(2)
C(3) N(1) C(4) C(5) -77.6(2)
Ni(1) N(2) C(6) C(5) -44.8(2)
Ni(1) N(2) C(8) C(9) 51.2(2)
C(7) N(2) C(6) C(5) 76.5(2)
C(6) N(2) C(8) C(9) 177.7(2)
C(8) N(2) C(6) C(5) -165.3(2)
C(7) N(2) C(8) C(9) -64.8(2)
Ru(1) N(3) C(10) C(11) 39(16)
S(1) C(1) C(2) N(1) 37.8(2)
N(1) C(4) C(5) C(6) -71.5(3)
C(4) C(5) C(6) N(2) 72.1(2)
N(2) C(8) C(9) S(2) -35.5(2)
Ru(1) C(12) C(13) C(14) -52.3(2)
Ru(1) C(12) C(13) C(19) 128.8(2)
Ru(1) C(12) C(17) C(16) 54.3(2)
C(13) C(12) C(17) Ru(1) -53.9(2)
C(13) C(12) C(17) C(16) 0.4(3)
C(17) C(12) C(13) Ru(1) 53.0(2)
C(17) C(12) C(13) C(14) 0.7(3)
C(17) C(12) C(13) C(19) -178.2(2)
C(18) C(12) C(13) Ru(1) -125.2(2)
C(18) C(12) C(13) C(14) -177.5(2)
C(18) C(12) C(13) C(19) 3.6(3)
C(18) C(12) C(17) Ru(1) 124.3(2)
C(18) C(12) C(17) C(16) 178.6(2)
Ru(1) C(13) C(14) C(15) -55.5(2)
C(12) C(13) C(14) Ru(1) 53.6(2)
C(12) C(13) C(14) C(15) -1.8(3)
C(19) C(13) C(14) Ru(1) -127.5(2)
C(19) C(13) C(14) C(15) 177.1(2)
Ru(1) C(14) C(15) C(16) -53.9(2)
Ru(1) C(14) C(15) C(20) 125.2(2)
C(13) C(14) C(15) Ru(1) 55.8(2)
C(13) C(14) C(15) C(16) 1.8(3)
C(13) C(14) C(15) C(20) -179.0(2)
Ru(1) C(15) C(16) C(17) -54.0(2)
Ru(1) C(15) C(16) C(21) 124.1(2)
C(14) C(15) C(16) Ru(1) 53.3(2)
C(14) C(15) C(16) C(17) -0.7(3)
C(14) C(15) C(16) C(21) 177.4(2)
C(20) C(15) C(16) Ru(1) -125.8(2)
C(20) C(15) C(16) C(17) -179.8(2)
C(20) C(15) C(16) C(21) -1.7(3)
Ru(1) C(16) C(17) C(12) -54.6(2)
C(15) C(16) C(17) Ru(1) 54.2(2)
C(15) C(16) C(17) C(12) -0.3(3)
C(21) C(16) C(17) Ru(1) -124.0(2)
C(21) C(16) C(17) C(12) -178.5(2)
